data_1540373
loop_
_publ_author_name
'Abeyratne Kuragama, Peumie L.'
'Fronczek, Frank R.'
'Sygula, Andrzej'

_publ_section_title
;
 Bis-corannulene Receptors for Fullerenes Based on Kl\"arner's Tethers:
 Reaching the Affinity Limits.
;
_journal_issue 21
_journal_name_full 'Organic letters'
_journal_page_first 5292
_journal_page_last 5295
_journal_paper_doi 10.1021/acs.orglett.5b02666
_journal_volume 17
_journal_year 2015
_chemical_formula_moiety 'C66 H36 O2, C60, 1.5(C6 H6 Cl2)'
_chemical_formula_sum 'C135 H42 Cl3 O2'
_chemical_formula_weight 1802.04
_chemical_name_systematic
; 
 ? 
;
_space_group_IT_number 15
_symmetry_cell_setting monoclinic
_symmetry_space_group_name_Hall '-C 2yc'
_symmetry_space_group_name_H-M 'C 1 2/c 1'
_atom_sites_solution_hydrogens geom
_atom_sites_solution_primary direct
_atom_sites_solution_secondary difmap
_audit_creation_method SHELXL-97
_cell_angle_alpha 90
_cell_angle_beta 105.6720(10)
_cell_angle_gamma 90
_cell_formula_units_Z 8
_cell_length_a 20.4242(4)
_cell_length_b 25.5132(4)
_cell_length_c 32.3262(7)
_cell_measurement_reflns_used 9932
_cell_measurement_temperature 90.0(5)
_cell_measurement_theta_max 62.36
_cell_measurement_theta_min 4.43
_cell_volume 16218.5(5)
_computing_cell_refinement 'Bruker SAINT'
_computing_data_collection 'Bruker APEX2'
_computing_data_reduction 'Bruker SAINT'
_computing_molecular_graphics 'ORTEP-3 for Windows (Farrugia, 2012)'
_computing_publication_material 'SHELXL-97 (Sheldrick, 2008)'
_computing_structure_refinement 'SHELXL-97 (Sheldrick, 2008)'
_computing_structure_solution 'SHELXS-97 (Sheldrick, 2008)'
_diffrn_ambient_temperature 90.0(5)
_diffrn_measured_fraction_theta_full 0.995
_diffrn_measured_fraction_theta_max 0.995
_diffrn_measurement_device_type 'Bruker Kappa APEX-II DUO'
_diffrn_measurement_method '\f and \w scans'
_diffrn_radiation_monochromator 'QUAZAR multilayer optics'
_diffrn_radiation_source 'I\mS microfocus'
_diffrn_radiation_type CuK\a
_diffrn_radiation_wavelength 1.54184
_diffrn_reflns_av_R_equivalents 0.0422
_diffrn_reflns_av_sigmaI/netI 0.0433
_diffrn_reflns_limit_h_max 22
_diffrn_reflns_limit_h_min -23
_diffrn_reflns_limit_k_max 29
_diffrn_reflns_limit_k_min 0
_diffrn_reflns_limit_l_max 37
_diffrn_reflns_limit_l_min 0
_diffrn_reflns_number 46382
_diffrn_reflns_theta_full 62.44
_diffrn_reflns_theta_max 62.44
_diffrn_reflns_theta_min 4.43
_exptl_absorpt_coefficient_mu 1.553
_exptl_absorpt_correction_T_max 0.9549
_exptl_absorpt_correction_T_min 0.8726
_exptl_absorpt_correction_type multi-scan
_exptl_absorpt_process_details 'SADABS (Sheldrick, 2004)'
_exptl_crystal_colour 'dark brown'
_exptl_crystal_density_diffrn 1.476
_exptl_crystal_density_method 'not measured'
_exptl_crystal_description 'rhombic plate'
_exptl_crystal_F_000 7352
_exptl_crystal_size_max 0.15
_exptl_crystal_size_mid 0.13
_exptl_crystal_size_min 0.03
_platon_squeeze_details
;
The 881 electrons removed by SQUEEZE correspond approximately
to 12 molecules of disordered 1,2-dichlorobenzene per unit cell,
or 1.5 per clip-C60 complex. This solvent is included in the 
formula, FW, density, etc., but is not in the model.
;
_refine_diff_density_max 0.481
_refine_diff_density_min -0.233
_refine_diff_density_rms 0.053
_refine_ls_extinction_method none
_refine_ls_goodness_of_fit_ref 1.023
_refine_ls_hydrogen_treatment constr
_refine_ls_matrix_type full
_refine_ls_number_parameters 1155
_refine_ls_number_reflns 12877
_refine_ls_number_restraints 0
_refine_ls_restrained_S_all 1.023
_refine_ls_R_factor_all 0.0692
_refine_ls_R_factor_gt 0.0589
_refine_ls_shift/su_max 0.000
_refine_ls_shift/su_mean 0.000
_refine_ls_structure_factor_coef Fsqd
_refine_ls_weighting_details 'calc w=1/[\s^2^(Fo^2^)+(0.0729P)^2^+31.3667P] where P=(Fo^2^+2Fc^2^)/3'
_refine_ls_weighting_scheme calc
_refine_ls_wR_factor_gt 0.1515
_refine_ls_wR_factor_ref 0.1574
_reflns_number_gt 10453
_reflns_number_total 12877
_reflns_threshold_expression I>2\s(I)
_cod_data_source_file ol5b02666_si_002.cif
_cod_data_source_block C60_at_5
_cod_depositor_comments
;
The following automatic conversions were performed:

'_symmetry_cell_setting' value 'Monoclinic' changed to 'monoclinic'
according to
/usr/data/users/saulius/crontab/automatic-downloads/rss-feeds/ACS/lib/dictionaries/cif_core.dic
dictionary named 'cif_core.dic' version 2.4.2 from 2011-04-26.

Automatic conversion script
Id: cif_fix_values 3271 2015-04-21 07:52:19Z andrius 

 Adding full bibliography for 1540373.cif.
;
_cod_original_sg_symbol_H-M 'C 2/c  '
_cod_database_code 1540373

loop_
_symmetry_equiv_pos_as_xyz
'x, y, z'
'-x, y, -z+1/2'
'x+1/2, y+1/2, z'
'-x+1/2, y+1/2, -z+1/2'
'-x, -y, -z'
'x, -y, z-1/2'
'-x+1/2, -y+1/2, -z'
'x+1/2, -y+1/2, z-1/2'

loop_
_atom_site_label
_atom_site_type_symbol
_atom_site_fract_x
_atom_site_fract_y
_atom_site_fract_z
_atom_site_U_iso_or_equiv
_atom_site_adp_type
_atom_site_occupancy
_atom_site_symmetry_multiplicity
_atom_site_calc_flag
_atom_site_refinement_flags
O1 O 0.73535(8) 0.43799(6) 0.58981(5) 0.0282(4) Uani 1 1 d .
O2 O 0.90655(8) 0.60917(7) 0.59032(5) 0.0283(4) Uani 1 1 d .
C1 C 0.45558(12) 0.78037(9) 0.54594(8) 0.0248(5) Uani 1 1 d .
C2 C 0.41167(12) 0.73737(9) 0.54731(8) 0.0257(5) Uani 1 1 d .
C3 C 0.35476(12) 0.74069(10) 0.51045(8) 0.0272(5) Uani 1 1 d .
C4 C 0.36409(12) 0.78476(10) 0.48649(8) 0.0281(5) Uani 1 1 d .
C5 C 0.42622(13) 0.80944(9) 0.50807(8) 0.0274(5) Uani 1 1 d .
C6 C 0.52471(13) 0.77920(9) 0.56482(8) 0.0255(5) Uani 1 1 d .
C7 C 0.56297(13) 0.81615(9) 0.54661(8) 0.0290(6) Uani 1 1 d .
H7 H 0.6097 0.8213 0.5607 0.035 Uiso 1 1 calc R
C8 C 0.53463(14) 0.84413(9) 0.50979(8) 0.0306(6) Uani 1 1 d .
H8 H 0.5623 0.8677 0.4992 0.037 Uiso 1 1 calc R
C9 C 0.46393(13) 0.83858(9) 0.48676(8) 0.0301(6) Uani 1 1 d .
C10 C 0.43105(15) 0.84748(10) 0.44196(9) 0.0352(6) Uani 1 1 d .
H10 H 0.4515 0.8711 0.4264 0.042 Uiso 1 1 calc R
C11 C 0.37129(14) 0.82315(10) 0.42078(9) 0.0348(6) Uani 1 1 d .
H11 H 0.3522 0.8301 0.3911 0.042 Uiso 1 1 calc R
C12 C 0.33695(13) 0.78753(10) 0.44232(8) 0.0332(6) Uani 1 1 d .
C13 C 0.28810(14) 0.74684(11) 0.42440(9) 0.0363(6) Uani 1 1 d .
H13 H 0.2617 0.7497 0.3954 0.044 Uiso 1 1 calc R
C14 C 0.27879(13) 0.70431(11) 0.44808(9) 0.0349(6) Uani 1 1 d .
H14 H 0.2459 0.6787 0.4350 0.042 Uiso 1 1 calc R
C15 C 0.31748(12) 0.69722(10) 0.49236(8) 0.0298(6) Uani 1 1 d .
C16 C 0.33488(12) 0.64960(10) 0.51666(8) 0.0307(6) Uani 1 1 d .
H16 H 0.3073 0.6194 0.5081 0.037 Uiso 1 1 calc R
C17 C 0.39052(12) 0.64663(10) 0.55205(8) 0.0270(5) Uani 1 1 d .
H17 H 0.4001 0.6142 0.5670 0.032 Uiso 1 1 calc R
C18 C 0.43447(12) 0.69050(9) 0.56726(8) 0.0244(5) Uani 1 1 d .
C19 C 0.50567(12) 0.69003(9) 0.59331(7) 0.0236(5) Uani 1 1 d .
C20 C 0.54989(12) 0.73393(9) 0.59240(7) 0.0239(5) Uani 1 1 d .
C21 C 0.61963(12) 0.73034(9) 0.61513(8) 0.0256(5) Uani 1 1 d .
H21 H 0.6494 0.7589 0.6149 0.031 Uiso 1 1 calc R
C22 C 0.64389(12) 0.68563(10) 0.63742(7) 0.0243(5) Uani 1 1 d .
C23 C 0.60083(12) 0.64255(9) 0.63760(7) 0.0236(5) Uani 1 1 d .
C24 C 0.53312(12) 0.64455(9) 0.61628(7) 0.0243(5) Uani 1 1 d .
H24 H 0.5047 0.6153 0.6170 0.029 Uiso 1 1 calc R
C25 C 0.64411(12) 0.60045(10) 0.66508(8) 0.0262(5) Uani 1 1 d .
H25 H 0.6192 0.5723 0.6762 0.031 Uiso 1 1 calc R
C26 C 0.69197(13) 0.63611(10) 0.69934(8) 0.0304(6) Uani 1 1 d .
H26A H 0.7301 0.6166 0.7186 0.036 Uiso 1 1 calc R
H26B H 0.6674 0.6566 0.7164 0.036 Uiso 1 1 calc R
C27 C 0.71443(12) 0.67011(10) 0.66528(8) 0.0273(5) Uani 1 1 d .
H27 H 0.7471 0.6993 0.6765 0.033 Uiso 1 1 calc R
C28 C 0.73953(12) 0.62576(9) 0.64182(7) 0.0240(5) Uani 1 1 d .
C29 C 0.69583(12) 0.58220(9) 0.64161(7) 0.0228(5) Uani 1 1 d .
C30 C 0.70600(12) 0.53553(9) 0.62412(7) 0.0231(5) Uani 1 1 d .
H30 H 0.6761 0.5070 0.6239 0.028 Uiso 1 1 calc R
C31 C 0.76207(11) 0.52990(9) 0.60613(7) 0.0215(5) Uani 1 1 d .
C32 C 0.80578(12) 0.57359(9) 0.60617(7) 0.0222(5) Uani 1 1 d .
C33 C 0.79292(12) 0.62207(9) 0.62407(7) 0.0234(5) Uani 1 1 d .
H33 H 0.8211 0.6516 0.6237 0.028 Uiso 1 1 calc R
C34 C 0.86343(11) 0.56736(9) 0.58914(7) 0.0224(5) Uani 1 1 d .
C35 C 0.87448(11) 0.52001(9) 0.57267(7) 0.0231(5) Uani 1 1 d .
C36 C 0.83047(12) 0.47681(9) 0.57192(7) 0.0231(5) Uani 1 1 d .
C37 C 0.77588(12) 0.48093(9) 0.58830(7) 0.0233(5) Uani 1 1 d .
C38 C 0.85971(12) 0.43091(9) 0.55241(7) 0.0243(5) Uani 1 1 d .
H38 H 0.8437 0.3950 0.5574 0.029 Uiso 1 1 calc R
C39 C 0.93679(12) 0.44281(10) 0.57179(8) 0.0275(5) Uani 1 1 d .
H39A H 0.9509 0.4410 0.6036 0.033 Uiso 1 1 calc R
H39B H 0.9665 0.4203 0.5596 0.033 Uiso 1 1 calc R
C40 C 0.93197(12) 0.50014(10) 0.55457(7) 0.0239(5) Uani 1 1 d .
H40 H 0.9750 0.5211 0.5616 0.029 Uiso 1 1 calc R
C41 C 0.89899(11) 0.48852(9) 0.50708(7) 0.0227(5) Uani 1 1 d .
C42 C 0.85418(11) 0.44615(9) 0.50585(7) 0.0234(5) Uani 1 1 d .
C43 C 0.81730(11) 0.42585(9) 0.46733(8) 0.0236(5) Uani 1 1 d .
H43 H 0.7875 0.3971 0.4668 0.028 Uiso 1 1 calc R
C44 C 0.82370(11) 0.44765(9) 0.42846(7) 0.0231(5) Uani 1 1 d .
C45 C 0.86873(11) 0.49151(9) 0.42965(8) 0.0245(5) Uani 1 1 d .
C46 C 0.90598(12) 0.51104(9) 0.47022(7) 0.0238(5) Uani 1 1 d .
H46 H 0.9359 0.5399 0.4718 0.029 Uiso 1 1 calc R
C47 C 0.79307(12) 0.45015(10) 0.35137(8) 0.0275(5) Uani 1 1 d .
C48 C 0.74438(13) 0.45016(10) 0.31091(8) 0.0309(6) Uani 1 1 d .
C49 C 0.75748(13) 0.49341(11) 0.28711(8) 0.0320(6) Uani 1 1 d .
C50 C 0.81453(13) 0.52064(11) 0.31269(8) 0.0313(6) Uani 1 1 d .
C51 C 0.83677(12) 0.49375(10) 0.35250(8) 0.0283(5) Uani 1 1 d .
C52 C 0.78051(12) 0.42788(9) 0.38715(8) 0.0262(5) Uani 1 1 d .
C53 C 0.72028(13) 0.39631(9) 0.37886(8) 0.0280(5) Uani 1 1 d .
H53 H 0.7127 0.3752 0.4013 0.034 Uiso 1 1 calc R
C54 C 0.67252(13) 0.39559(9) 0.33894(8) 0.0306(6) Uani 1 1 d .
H54 H 0.6334 0.3740 0.3348 0.037 Uiso 1 1 calc R
C55 C 0.68110(14) 0.42687(10) 0.30378(8) 0.0320(6) Uani 1 1 d .
C56 C 0.63133(14) 0.44764(11) 0.26654(8) 0.0353(6) Uani 1 1 d .
H56 H 0.5882 0.4310 0.2574 0.042 Uiso 1 1 calc R
C57 C 0.64368(14) 0.49018(11) 0.24407(8) 0.0367(7) Uani 1 1 d .
H57 H 0.6086 0.5023 0.2203 0.044 Uiso 1 1 calc R
C58 C 0.70801(14) 0.51740(11) 0.25511(8) 0.0340(6) Uani 1 1 d .
C59 C 0.72490(14) 0.56987(11) 0.24507(8) 0.0366(6) Uani 1 1 d .
H59 H 0.6966 0.5869 0.2206 0.044 Uiso 1 1 calc R
C60 C 0.78104(14) 0.59617(12) 0.26989(8) 0.0361(6) Uani 1 1 d .
H60 H 0.7902 0.6307 0.2619 0.043 Uiso 1 1 calc R
C61 C 0.82626(13) 0.57279(11) 0.30763(8) 0.0324(6) Uani 1 1 d .
C62 C 0.87140(12) 0.59707(11) 0.34493(8) 0.0306(6) Uani 1 1 d .
H62 H 0.8874 0.6316 0.3426 0.037 Uiso 1 1 calc R
C63 C 0.89197(12) 0.57115(10) 0.38407(8) 0.0292(6) Uani 1 1 d .
H63 H 0.9207 0.5889 0.4080 0.035 Uiso 1 1 calc R
C64 C 0.87122(11) 0.51810(10) 0.38971(8) 0.0259(5) Uani 1 1 d .
C65 C 0.76075(14) 0.40876(11) 0.62912(9) 0.0352(6) Uani 1 1 d .
H65A H 0.8076 0.3977 0.6317 0.053 Uiso 1 1 calc R
H65B H 0.7322 0.3778 0.6287 0.053 Uiso 1 1 calc R
H65C H 0.7596 0.4309 0.6537 0.053 Uiso 1 1 calc R
C66 C 0.95903(14) 0.61218(12) 0.63060(9) 0.0375(6) Uani 1 1 d .
H66A H 0.9380 0.6119 0.6545 0.056 Uiso 1 1 calc R
H66B H 0.9850 0.6446 0.6314 0.056 Uiso 1 1 calc R
H66C H 0.9896 0.5820 0.6331 0.056 Uiso 1 1 calc R
C67 C 0.74087(15) 0.68000(14) 0.47197(10) 0.0500(8) Uani 1 1 d .
C68 C 0.71918(16) 0.65188(14) 0.50481(9) 0.0490(8) Uani 1 1 d .
C69 C 0.72826(15) 0.59590(14) 0.49868(10) 0.0496(8) Uani 1 1 d .
C70 C 0.75565(15) 0.59085(16) 0.46104(11) 0.0567(9) Uani 1 1 d .
C71 C 0.76284(14) 0.64193(16) 0.44530(11) 0.0552(9) Uani 1 1 d .
C72 C 0.66453(18) 0.67032(14) 0.51725(9) 0.0527(9) Uani 1 1 d .
C73 C 0.61420(17) 0.63183(13) 0.52491(8) 0.0458(8) Uani 1 1 d .
C74 C 0.62369(17) 0.57910(13) 0.51913(8) 0.0446(7) Uani 1 1 d .
C75 C 0.68112(17) 0.56052(14) 0.50529(10) 0.0523(8) Uani 1 1 d .
C76 C 0.65812(18) 0.51705(12) 0.47576(11) 0.0520(8) Uani 1 1 d .
C77 C 0.68509(18) 0.51180(12) 0.44066(11) 0.0526(9) Uani 1 1 d .
C78 C 0.73411(16) 0.54917(14) 0.43288(12) 0.0544(9) Uani 1 1 d .
C79 C 0.71963(15) 0.55793(13) 0.38721(11) 0.0476(8) Uani 1 1 d .
C80 C 0.72712(15) 0.60804(14) 0.37130(11) 0.0486(8) Uani 1 1 d .
C81 C 0.74918(13) 0.65041(14) 0.40062(10) 0.0460(8) Uani 1 1 d .
C82 C 0.71306(16) 0.69736(14) 0.38267(11) 0.0520(8) Uani 1 1 d .
C83 C 0.69036(18) 0.73367(13) 0.40676(11) 0.0540(9) Uani 1 1 d .
C84 C 0.48794(17) 0.69033(14) 0.31866(10) 0.0520(8) Uani 1 1 d .
C85 C 0.70531(19) 0.72495(13) 0.45251(10) 0.0546(9) Uani 1 1 d .
C86 C 0.64660(19) 0.74270(12) 0.46657(11) 0.0529(9) Uani 1 1 d .
C87 C 0.62777(18) 0.71592(12) 0.49769(9) 0.0476(8) Uani 1 1 d .
C88 C 0.55564(19) 0.70667(12) 0.49336(10) 0.0516(8) Uani 1 1 d .
C89 C 0.54854(18) 0.65517(12) 0.51011(9) 0.0457(8) Uani 1 1 d .
C90 C 0.56539(17) 0.54722(12) 0.49783(10) 0.0462(8) Uani 1 1 d .
C91 C 0.58782(18) 0.50889(11) 0.47119(10) 0.0476(8) Uani 1 1 d .
C92 C 0.54464(17) 0.49511(11) 0.43167(11) 0.0472(8) Uani 1 1 d .
C93 C 0.5727(2) 0.48862(11) 0.39509(11) 0.0528(9) Uani 1 1 d .
C94 C 0.63999(19) 0.49751(11) 0.39895(11) 0.0508(8) Uani 1 1 d .
C95 C 0.66180(19) 0.52569(12) 0.36609(11) 0.0518(9) Uani 1 1 d .
C96 C 0.61386(18) 0.54450(12) 0.33045(10) 0.0486(8) Uani 1 1 d .
C97 C 0.62144(17) 0.59560(13) 0.31397(9) 0.0446(7) Uani 1 1 d .
C98 C 0.67750(15) 0.62688(13) 0.33412(9) 0.0426(7) Uani 1 1 d .
C99 C 0.66705(16) 0.68207(13) 0.33955(10) 0.0462(8) Uani 1 1 d .
C100 C 0.60386(19) 0.70400(13) 0.32614(10) 0.0497(8) Uani 1 1 d .
C101 C 0.58076(19) 0.74205(11) 0.35211(11) 0.0497(8) Uani 1 1 d .
C102 C 0.62452(18) 0.75620(11) 0.39217(11) 0.0484(8) Uani 1 1 d .
C103 C 0.5960(2) 0.76210(11) 0.42853(11) 0.0563(9) Uani 1 1 d .
C104 C 0.5293(2) 0.75394(11) 0.42465(12) 0.0538(9) Uani 1 1 d .
C105 C 0.50744(19) 0.72562(12) 0.45760(11) 0.0503(8) Uani 1 1 d .
C106 C 0.45002(16) 0.69387(13) 0.43667(11) 0.0510(8) Uani 1 1 d .
C107 C 0.44249(15) 0.64328(13) 0.45270(11) 0.0474(8) Uani 1 1 d .
C108 C 0.49231(16) 0.62441(13) 0.48984(9) 0.0427(7) Uani 1 1 d .
C109 C 0.50228(16) 0.56944(13) 0.48404(9) 0.0439(7) Uani 1 1 d .
C110 C 0.45650(15) 0.55394(12) 0.44138(11) 0.0455(7) Uani 1 1 d .
C111 C 0.42101(13) 0.60077(14) 0.42337(10) 0.0453(8) Uani 1 1 d .
C112 C 0.51048(19) 0.73362(12) 0.34812(11) 0.0532(9) Uani 1 1 d .
C113 C 0.44219(16) 0.65519(14) 0.32541(10) 0.0494(8) Uani 1 1 d .
C114 C 0.48389(18) 0.73916(12) 0.38297(11) 0.0514(8) Uani 1 1 d .
C115 C 0.46400(17) 0.52666(13) 0.37131(10) 0.0516(9) Uani 1 1 d .
C116 C 0.47822(17) 0.51797(13) 0.41662(11) 0.0500(8) Uani 1 1 d .
C117 C 0.40661(14) 0.60920(15) 0.37878(10) 0.0499(8) Uani 1 1 d .
C118 C 0.42884(14) 0.57160(13) 0.35237(9) 0.0444(7) Uani 1 1 d .
C119 C 0.55590(16) 0.61905(14) 0.29947(8) 0.0455(8) Uani 1 1 d .
C120 C 0.45074(15) 0.59946(13) 0.31933(9) 0.0446(7) Uani 1 1 d .
C121 C 0.52194(19) 0.50841(12) 0.35704(11) 0.0523(8) Uani 1 1 d .
C122 C 0.54118(18) 0.53498(12) 0.32627(10) 0.0472(8) Uani 1 1 d .
C123 C 0.50519(16) 0.58107(13) 0.30693(9) 0.0464(8) Uani 1 1 d .
C124 C 0.41389(14) 0.65990(15) 0.36280(11) 0.0529(9) Uani 1 1 d .
C125 C 0.43527(16) 0.70175(14) 0.39160(12) 0.0543(9) Uani 1 1 d .
C126 C 0.54579(17) 0.67161(13) 0.30491(9) 0.0457(8) Uani 1 1 d .

loop_
_atom_site_aniso_label
_atom_site_aniso_U_11
_atom_site_aniso_U_22
_atom_site_aniso_U_33
_atom_site_aniso_U_23
_atom_site_aniso_U_13
_atom_site_aniso_U_12
O1 0.0229(9) 0.0270(9) 0.0342(9) -0.0015(7) 0.0070(7) -0.0038(7)
O2 0.0264(9) 0.0301(9) 0.0302(9) -0.0013(7) 0.0104(7) -0.0056(7)
C1 0.0253(12) 0.0213(12) 0.0297(13) -0.0051(10) 0.0107(10) 0.0038(10)
C2 0.0266(13) 0.0261(12) 0.0267(12) -0.0032(10) 0.0113(10) 0.0045(10)
C3 0.0219(12) 0.0284(13) 0.0333(13) -0.0012(10) 0.0109(11) 0.0084(10)
C4 0.0252(13) 0.0279(13) 0.0324(13) -0.0018(10) 0.0097(11) 0.0121(11)
C5 0.0320(14) 0.0203(12) 0.0317(13) -0.0002(10) 0.0116(11) 0.0102(10)
C6 0.0298(13) 0.0202(11) 0.0280(12) -0.0062(10) 0.0105(10) 0.0033(10)
C7 0.0289(13) 0.0217(12) 0.0385(14) -0.0069(10) 0.0129(11) -0.0010(10)
C8 0.0412(15) 0.0151(11) 0.0408(15) -0.0011(10) 0.0202(12) 0.0017(11)
C9 0.0362(14) 0.0185(12) 0.0383(14) -0.0010(10) 0.0148(12) 0.0092(11)
C10 0.0505(17) 0.0221(12) 0.0374(15) 0.0053(11) 0.0194(13) 0.0167(12)
C11 0.0421(16) 0.0313(14) 0.0308(14) 0.0046(11) 0.0098(12) 0.0197(12)
C12 0.0300(14) 0.0332(14) 0.0351(14) 0.0007(11) 0.0066(11) 0.0178(12)
C13 0.0308(14) 0.0427(16) 0.0324(14) -0.0016(12) 0.0033(11) 0.0146(12)
C14 0.0243(13) 0.0388(15) 0.0398(15) -0.0058(12) 0.0056(11) 0.0055(12)
C15 0.0184(12) 0.0362(14) 0.0361(14) -0.0053(11) 0.0095(11) 0.0056(11)
C16 0.0207(12) 0.0325(13) 0.0406(15) -0.0037(11) 0.0111(11) -0.0046(11)
C17 0.0215(12) 0.0282(13) 0.0340(13) 0.0015(10) 0.0119(11) 0.0004(10)
C18 0.0228(12) 0.0291(13) 0.0259(12) -0.0021(10) 0.0145(10) 0.0021(10)
C19 0.0238(12) 0.0266(12) 0.0230(12) -0.0026(9) 0.0105(10) 0.0004(10)
C20 0.0260(13) 0.0243(12) 0.0239(12) -0.0053(9) 0.0112(10) 0.0021(10)
C21 0.0274(13) 0.0234(12) 0.0281(12) -0.0054(10) 0.0110(10) -0.0020(10)
C22 0.0221(12) 0.0311(13) 0.0217(12) -0.0060(10) 0.0093(10) 0.0018(10)
C23 0.0253(12) 0.0283(12) 0.0209(11) -0.0008(9) 0.0124(10) 0.0035(10)
C24 0.0237(12) 0.0268(12) 0.0260(12) 0.0004(10) 0.0127(10) 0.0007(10)
C25 0.0255(12) 0.0308(13) 0.0243(12) 0.0022(10) 0.0100(10) 0.0027(11)
C26 0.0277(13) 0.0402(15) 0.0230(12) 0.0003(11) 0.0064(10) 0.0088(11)
C27 0.0256(13) 0.0309(13) 0.0256(12) -0.0050(10) 0.0074(10) 0.0007(11)
C28 0.0222(12) 0.0304(13) 0.0176(11) 0.0005(9) 0.0024(9) 0.0037(10)
C29 0.0188(11) 0.0302(13) 0.0187(11) 0.0049(9) 0.0041(9) 0.0036(10)
C30 0.0210(12) 0.0265(12) 0.0203(11) 0.0047(9) 0.0032(9) 0.0007(10)
C31 0.0185(11) 0.0275(12) 0.0170(11) 0.0029(9) 0.0022(9) 0.0004(10)
C32 0.0204(12) 0.0269(12) 0.0180(11) 0.0025(9) 0.0029(9) -0.0011(10)
C33 0.0207(12) 0.0283(12) 0.0192(11) 0.0005(9) 0.0022(9) -0.0031(10)
C34 0.0185(11) 0.0276(12) 0.0203(11) -0.0002(9) 0.0039(9) -0.0052(10)
C35 0.0175(11) 0.0324(13) 0.0181(11) -0.0003(9) 0.0026(9) 0.0004(10)
C36 0.0192(12) 0.0290(12) 0.0190(11) 0.0004(9) 0.0016(9) 0.0003(10)
C37 0.0190(11) 0.0263(12) 0.0225(12) 0.0021(9) 0.0021(9) -0.0035(10)
C38 0.0179(11) 0.0271(12) 0.0269(12) -0.0001(10) 0.0043(10) 0.0018(10)
C39 0.0193(12) 0.0358(14) 0.0260(13) -0.0024(10) 0.0038(10) 0.0029(10)
C40 0.0152(11) 0.0330(13) 0.0236(12) -0.0033(10) 0.0053(9) -0.0003(10)
C41 0.0157(11) 0.0265(12) 0.0254(12) -0.0026(9) 0.0048(9) 0.0037(10)
C42 0.0175(11) 0.0269(12) 0.0253(12) 0.0002(10) 0.0050(10) 0.0065(10)
C43 0.0157(11) 0.0254(12) 0.0287(13) -0.0030(10) 0.0041(10) 0.0051(10)
C44 0.0188(11) 0.0239(12) 0.0251(12) -0.0020(9) 0.0035(10) 0.0081(10)
C45 0.0169(11) 0.0299(13) 0.0278(13) -0.0009(10) 0.0077(10) 0.0077(10)
C46 0.0180(11) 0.0277(12) 0.0267(12) -0.0002(10) 0.0077(10) 0.0048(10)
C47 0.0263(13) 0.0297(13) 0.0255(13) -0.0070(10) 0.0050(10) 0.0118(11)
C48 0.0324(14) 0.0324(14) 0.0276(13) -0.0104(11) 0.0075(11) 0.0137(11)
C49 0.0334(14) 0.0405(15) 0.0243(13) -0.0045(11) 0.0114(11) 0.0116(12)
C50 0.0235(13) 0.0471(16) 0.0253(13) -0.0027(11) 0.0100(10) 0.0108(12)
C51 0.0232(12) 0.0353(14) 0.0286(13) -0.0039(11) 0.0109(10) 0.0110(11)
C52 0.0243(12) 0.0229(12) 0.0296(13) -0.0073(10) 0.0043(10) 0.0090(10)
C53 0.0285(13) 0.0230(12) 0.0304(13) -0.0044(10) 0.0045(11) 0.0090(10)
C54 0.0300(14) 0.0230(12) 0.0357(14) -0.0126(10) 0.0034(11) 0.0059(11)
C55 0.0352(14) 0.0306(13) 0.0262(13) -0.0115(10) 0.0014(11) 0.0103(12)
C56 0.0340(15) 0.0396(15) 0.0259(13) -0.0124(11) -0.0028(11) 0.0089(12)
C57 0.0396(16) 0.0443(16) 0.0216(13) -0.0092(11) 0.0001(11) 0.0143(13)
C58 0.0354(15) 0.0476(16) 0.0180(12) -0.0052(11) 0.0054(11) 0.0134(13)
C59 0.0366(15) 0.0490(17) 0.0251(13) 0.0057(12) 0.0095(12) 0.0120(13)
C60 0.0327(15) 0.0493(16) 0.0303(14) 0.0073(12) 0.0155(12) 0.0105(13)
C61 0.0276(13) 0.0460(16) 0.0284(13) 0.0027(11) 0.0158(11) 0.0088(12)
C62 0.0219(12) 0.0404(15) 0.0339(14) 0.0062(11) 0.0153(11) 0.0050(11)
C63 0.0173(12) 0.0386(14) 0.0339(14) -0.0013(11) 0.0107(10) 0.0037(11)
C64 0.0156(11) 0.0359(14) 0.0273(13) 0.0004(10) 0.0079(10) 0.0092(10)
C65 0.0329(14) 0.0319(14) 0.0397(15) 0.0103(11) 0.0080(12) 0.0023(12)
C66 0.0270(14) 0.0445(16) 0.0373(15) -0.0058(12) 0.0024(12) -0.0077(12)
C67 0.0275(15) 0.074(2) 0.0417(17) -0.0086(16) -0.0022(13) -0.0256(16)
C68 0.0378(17) 0.070(2) 0.0298(15) -0.0044(14) -0.0067(13) -0.0162(16)
C69 0.0280(15) 0.070(2) 0.0397(17) 0.0176(15) -0.0101(13) 0.0028(15)
C70 0.0217(15) 0.086(3) 0.055(2) 0.0050(19) -0.0026(14) 0.0147(16)
C71 0.0156(13) 0.087(3) 0.059(2) 0.0056(19) 0.0034(13) -0.0118(15)
C72 0.060(2) 0.068(2) 0.0241(14) -0.0177(14) 0.0012(14) -0.0193(18)
C73 0.0541(19) 0.066(2) 0.0175(13) -0.0030(13) 0.0096(13) -0.0058(16)
C74 0.0562(19) 0.0556(19) 0.0192(13) 0.0126(12) 0.0053(13) 0.0023(15)
C75 0.0481(19) 0.062(2) 0.0376(17) 0.0210(15) -0.0049(14) 0.0119(16)
C76 0.060(2) 0.0403(17) 0.0507(19) 0.0218(14) 0.0058(16) 0.0216(16)
C77 0.061(2) 0.0395(17) 0.063(2) 0.0196(15) 0.0266(17) 0.0330(16)
C78 0.0327(16) 0.064(2) 0.068(2) 0.0107(18) 0.0161(16) 0.0293(16)
C79 0.0319(15) 0.0566(19) 0.063(2) -0.0003(16) 0.0270(15) 0.0210(14)
C80 0.0339(16) 0.064(2) 0.060(2) 0.0091(16) 0.0326(15) 0.0096(15)
C81 0.0170(13) 0.075(2) 0.0493(18) -0.0024(16) 0.0142(12) -0.0131(14)
C82 0.0436(18) 0.055(2) 0.067(2) 0.0032(16) 0.0317(17) -0.0218(16)
C83 0.058(2) 0.0486(18) 0.057(2) -0.0020(15) 0.0181(17) -0.0325(17)
C84 0.0486(19) 0.057(2) 0.0398(17) 0.0198(15) -0.0052(14) 0.0095(16)
C85 0.063(2) 0.0524(19) 0.0401(17) -0.0046(14) -0.0003(16) -0.0399(18)
C86 0.070(2) 0.0354(16) 0.0506(19) -0.0226(14) 0.0120(17) -0.0217(16)
C87 0.070(2) 0.0370(16) 0.0345(16) -0.0215(13) 0.0122(15) -0.0116(15)
C88 0.079(2) 0.0416(17) 0.0405(17) -0.0188(14) 0.0268(17) 0.0052(17)
C89 0.066(2) 0.0496(18) 0.0307(15) -0.0085(13) 0.0292(15) -0.0006(16)
C90 0.058(2) 0.0456(17) 0.0384(16) 0.0150(13) 0.0189(15) -0.0030(15)
C91 0.066(2) 0.0316(15) 0.0474(18) 0.0166(13) 0.0194(16) 0.0048(15)
C92 0.060(2) 0.0218(14) 0.062(2) 0.0078(13) 0.0207(17) -0.0087(13)
C93 0.086(3) 0.0187(13) 0.057(2) -0.0051(13) 0.0259(19) -0.0011(15)
C94 0.066(2) 0.0244(14) 0.069(2) -0.0040(14) 0.0302(18) 0.0123(15)
C95 0.071(2) 0.0361(16) 0.064(2) -0.0040(15) 0.0443(19) 0.0174(16)
C96 0.067(2) 0.0451(17) 0.0388(16) -0.0147(14) 0.0236(16) 0.0078(16)
C97 0.058(2) 0.0565(19) 0.0269(14) -0.0091(13) 0.0237(14) -0.0015(16)
C98 0.0423(17) 0.0580(19) 0.0370(16) -0.0014(14) 0.0268(14) -0.0027(15)
C99 0.0455(18) 0.060(2) 0.0404(16) 0.0104(14) 0.0240(14) -0.0134(15)
C100 0.069(2) 0.0443(17) 0.0410(17) 0.0126(14) 0.0242(16) -0.0056(16)
C101 0.069(2) 0.0299(15) 0.0518(19) 0.0182(13) 0.0187(17) -0.0009(15)
C102 0.064(2) 0.0234(14) 0.061(2) 0.0041(13) 0.0220(17) -0.0137(14)
C103 0.092(3) 0.0190(14) 0.058(2) -0.0065(13) 0.020(2) -0.0038(16)
C104 0.076(3) 0.0241(15) 0.071(2) -0.0018(14) 0.036(2) 0.0141(16)
C105 0.069(2) 0.0334(15) 0.058(2) -0.0061(14) 0.0339(18) 0.0160(15)
C106 0.0404(17) 0.0532(19) 0.070(2) -0.0016(16) 0.0328(16) 0.0217(15)
C107 0.0334(16) 0.060(2) 0.061(2) 0.0064(16) 0.0334(15) 0.0128(14)
C108 0.0441(17) 0.0558(18) 0.0402(16) -0.0045(14) 0.0319(14) -0.0029(15)
C109 0.0464(18) 0.0528(18) 0.0404(16) 0.0098(14) 0.0253(14) -0.0063(15)
C110 0.0364(16) 0.0476(17) 0.0594(19) -0.0001(15) 0.0245(15) -0.0208(14)
C111 0.0192(13) 0.068(2) 0.0526(18) 0.0071(16) 0.0165(13) -0.0060(14)
C112 0.065(2) 0.0358(16) 0.0519(19) 0.0178(14) 0.0045(17) 0.0148(16)
C113 0.0354(16) 0.062(2) 0.0374(16) 0.0154(14) -0.0135(13) 0.0011(15)
C114 0.058(2) 0.0340(16) 0.065(2) 0.0171(15) 0.0220(17) 0.0261(15)
C115 0.056(2) 0.0487(18) 0.0447(17) -0.0056(14) 0.0036(15) -0.0386(17)
C116 0.055(2) 0.0449(17) 0.0519(19) 0.0018(14) 0.0171(16) -0.0253(16)
C117 0.0188(14) 0.077(2) 0.0497(18) 0.0080(17) 0.0016(13) -0.0027(14)
C118 0.0263(14) 0.062(2) 0.0396(16) -0.0086(14) -0.0009(12) -0.0210(14)
C119 0.0511(18) 0.068(2) 0.0172(13) -0.0030(13) 0.0089(13) -0.0052(16)
C120 0.0356(16) 0.0600(19) 0.0288(14) -0.0033(13) -0.0075(12) -0.0142(14)
C121 0.071(2) 0.0315(15) 0.0537(19) -0.0192(14) 0.0156(17) -0.0165(15)
C122 0.065(2) 0.0374(16) 0.0389(16) -0.0197(13) 0.0141(15) -0.0139(15)
C123 0.0491(18) 0.0578(19) 0.0272(14) -0.0135(13) 0.0013(13) -0.0169(16)
C124 0.0188(14) 0.077(2) 0.056(2) 0.0104(18) -0.0013(13) 0.0144(15)
C125 0.0370(17) 0.057(2) 0.069(2) 0.0089(17) 0.0150(16) 0.0279(16)
C126 0.064(2) 0.0494(18) 0.0225(14) 0.0104(12) 0.0093(14) -0.0041(16)

loop_
_atom_type_symbol
_atom_type_description
_atom_type_scat_dispersion_real
_atom_type_scat_dispersion_imag
_atom_type_scat_source
C C 0.0181 0.0091 'International Tables Vol C Tables 4.2.6.8 and 6.1.1.4'
H H 0.0000 0.0000 'International Tables Vol C Tables 4.2.6.8 and 6.1.1.4'
O O 0.0492 0.0322 'International Tables Vol C Tables 4.2.6.8 and 6.1.1.4'
Cl Cl 0.3639 0.7018 'International Tables Vol C Tables 4.2.6.8 and 6.1.1.4'

loop_
_geom_angle_atom_site_label_1
_geom_angle_atom_site_label_2
_geom_angle_atom_site_label_3
_geom_angle
C37 O1 C65 111.37(18)
C34 O2 C66 112.25(19)
C6 C1 C5 122.5(2)
C6 C1 C2 123.2(2)
C5 C1 C2 107.9(2)
C18 C2 C3 122.6(2)
C18 C2 C1 123.1(2)
C3 C2 C1 107.8(2)
C15 C3 C4 123.3(2)
C15 C3 C2 122.5(2)
C4 C3 C2 107.9(2)
C12 C4 C3 122.1(2)
C12 C4 C5 122.6(2)
C3 C4 C5 108.7(2)
C9 C5 C1 123.3(2)
C9 C5 C4 122.6(2)
C1 C5 C4 107.8(2)
C1 C6 C7 114.0(2)
C1 C6 C20 115.8(2)
C7 C6 C20 128.5(2)
C8 C7 C6 122.9(2)
C8 C7 H7 118.5
C6 C7 H7 118.5
C7 C8 C9 121.7(2)
C7 C8 H8 119.2
C9 C8 H8 119.2
C5 C9 C10 114.5(2)
C5 C9 C8 114.3(2)
C10 C9 C8 129.3(2)
C11 C10 C9 122.6(3)
C11 C10 H10 118.7
C9 C10 H10 118.7
C10 C11 C12 121.8(2)
C10 C11 H11 119.1
C12 C11 H11 119.1
C4 C12 C11 114.8(2)
C4 C12 C13 114.6(2)
C11 C12 C13 129.3(2)
C14 C13 C12 121.9(2)
C14 C13 H13 119.0
C12 C13 H13 119.0
C13 C14 C15 122.0(3)
C13 C14 H14 119.0
C15 C14 H14 119.0
C3 C15 C16 114.8(2)
C3 C15 C14 114.2(2)
C16 C15 C14 129.4(2)
C17 C16 C15 121.7(2)
C17 C16 H16 119.1
C15 C16 H16 119.1
C16 C17 C18 122.7(2)
C16 C17 H17 118.7
C18 C17 H17 118.7
C2 C18 C17 114.5(2)
C2 C18 C19 115.6(2)
C17 C18 C19 128.3(2)
C24 C19 C20 119.2(2)
C24 C19 C18 120.0(2)
C20 C19 C18 120.6(2)
C21 C20 C19 119.0(2)
C21 C20 C6 120.3(2)
C19 C20 C6 120.3(2)
C22 C21 C20 119.8(2)
C22 C21 H21 120.1
C20 C21 H21 120.1
C21 C22 C23 121.0(2)
C21 C22 C27 132.4(2)
C23 C22 C27 106.6(2)
C24 C23 C22 121.0(2)
C24 C23 C25 132.1(2)
C22 C23 C25 106.8(2)
C23 C24 C19 120.0(2)
C23 C24 H24 120.0
C19 C24 H24 120.0
C23 C25 C29 107.24(19)
C23 C25 C26 99.05(19)
C29 C25 C26 98.37(19)
C23 C25 H25 116.5
C29 C25 H25 116.5
C26 C25 H25 116.5
C25 C26 C27 94.06(18)
C25 C26 H26A 112.9
C27 C26 H26A 112.9
C25 C26 H26B 112.9
C27 C26 H26B 112.9
H26A C26 H26B 110.3
C28 C27 C22 106.76(19)
C28 C27 C26 98.1(2)
C22 C27 C26 98.58(19)
C28 C27 H27 116.8
C22 C27 H27 116.8
C26 C27 H27 116.8
C33 C28 C29 121.0(2)
C33 C28 C27 132.3(2)
C29 C28 C27 106.7(2)
C30 C29 C28 121.3(2)
C30 C29 C25 132.6(2)
C28 C29 C25 106.0(2)
C29 C30 C31 119.2(2)
C29 C30 H30 120.4
C31 C30 H30 120.4
C30 C31 C32 119.5(2)
C30 C31 C37 121.2(2)
C32 C31 C37 119.3(2)
C33 C32 C31 119.7(2)
C33 C32 C34 120.9(2)
C31 C32 C34 119.3(2)
C28 C33 C32 119.2(2)
C28 C33 H33 120.4
C32 C33 H33 120.4
C35 C34 O2 121.7(2)
C35 C34 C32 119.1(2)
O2 C34 C32 119.2(2)
C34 C35 C36 121.6(2)
C34 C35 C40 131.8(2)
C36 C35 C40 106.5(2)
C37 C36 C35 121.0(2)
C37 C36 C38 132.3(2)
C35 C36 C38 106.7(2)
C36 C37 O1 120.9(2)
C36 C37 C31 119.6(2)
O1 C37 C31 119.4(2)
C36 C38 C42 106.17(19)
C36 C38 C39 98.62(18)
C42 C38 C39 98.28(19)
C36 C38 H38 116.9
C42 C38 H38 116.9
C39 C38 H38 116.9
C40 C39 C38 94.58(18)
C40 C39 H39A 112.8
C38 C39 H39A 112.8
C40 C39 H39B 112.8
C38 C39 H39B 112.8
H39A C39 H39B 110.3
C41 C40 C35 105.79(18)
C41 C40 C39 98.33(18)
C35 C40 C39 98.92(19)
C41 C40 H40 116.9
C35 C40 H40 116.9
C39 C40 H40 116.9
C46 C41 C42 121.2(2)
C46 C41 C40 132.3(2)
C42 C41 C40 106.5(2)
C43 C42 C41 120.6(2)
C43 C42 C38 132.4(2)
C41 C42 C38 107.0(2)
C42 C43 C44 120.0(2)
C42 C43 H43 120.0
C44 C43 H43 120.0
C43 C44 C45 119.6(2)
C43 C44 C52 119.6(2)
C45 C44 C52 120.7(2)
C46 C45 C44 118.5(2)
C46 C45 C64 120.9(2)
C44 C45 C64 120.5(2)
C41 C46 C45 120.2(2)
C41 C46 H46 119.9
C45 C46 H46 119.9
C52 C47 C48 122.3(2)
C52 C47 C51 124.1(2)
C48 C47 C51 107.7(2)
C55 C48 C49 123.4(2)
C55 C48 C47 123.1(3)
C49 C48 C47 108.4(2)
C58 C49 C48 123.2(3)
C58 C49 C50 122.8(3)
C48 C49 C50 108.2(2)
C61 C50 C49 123.4(2)
C61 C50 C51 123.6(2)
C49 C50 C51 107.7(2)
C64 C51 C50 122.7(2)
C64 C51 C47 123.3(2)
C50 C51 C47 108.1(2)
C47 C52 C53 114.9(2)
C47 C52 C44 114.7(2)
C53 C52 C44 129.3(2)
C54 C53 C52 122.1(2)
C54 C53 H53 118.9
C52 C53 H53 118.9
C53 C54 C55 121.4(2)
C53 C54 H54 119.3
C55 C54 H54 119.3
C48 C55 C54 114.5(2)
C48 C55 C56 113.3(3)
C54 C55 C56 130.6(3)
C57 C56 C55 122.9(3)
C57 C56 H56 118.6
C55 C56 H56 118.6
C56 C57 C58 122.5(2)
C56 C57 H57 118.8
C58 C57 H57 118.8
C49 C58 C59 114.2(3)
C49 C58 C57 113.9(3)
C59 C58 C57 130.4(2)
C60 C59 C58 122.1(2)
C60 C59 H59 118.9
C58 C59 H59 118.9
C59 C60 C61 122.0(3)
C59 C60 H60 119.0
C61 C60 H60 119.0
C50 C61 C62 114.2(2)
C50 C61 C60 114.2(3)
C62 C61 C60 130.2(3)
C63 C62 C61 121.6(2)
C63 C62 H62 119.2
C61 C62 H62 119.2
C62 C63 C64 122.3(2)
C62 C63 H63 118.8
C64 C63 H63 118.8
C51 C64 C63 114.4(2)
C51 C64 C45 115.5(2)
C63 C64 C45 128.6(2)
O1 C65 H65A 109.5
O1 C65 H65B 109.5
H65A C65 H65B 109.5
O1 C65 H65C 109.5
H65A C65 H65C 109.5
H65B C65 H65C 109.5
O2 C66 H66A 109.5
O2 C66 H66B 109.5
H66A C66 H66B 109.5
O2 C66 H66C 109.5
H66A C66 H66C 109.5
H66B C66 H66C 109.5
C85 C67 C68 120.5(3)
C85 C67 C71 119.0(3)
C68 C67 C71 108.1(3)
C72 C68 C67 118.8(3)
C72 C68 C69 121.3(3)
C67 C68 C69 108.1(3)
C75 C69 C68 120.0(3)
C75 C69 C70 120.5(3)
C68 C69 C70 106.7(3)
C78 C70 C71 120.8(3)
C78 C70 C69 118.9(3)
C71 C70 C69 108.3(3)
C81 C71 C70 119.7(3)
C81 C71 C67 119.9(3)
C70 C71 C67 108.9(3)
C68 C72 C87 121.4(3)
C68 C72 C73 118.5(3)
C87 C72 C73 107.8(3)
C74 C73 C89 121.0(3)
C74 C73 C72 119.5(3)
C89 C73 C72 107.3(3)
C73 C74 C75 121.2(3)
C73 C74 C90 118.9(3)
C75 C74 C90 107.5(3)
C69 C75 C74 119.6(3)
C69 C75 C76 120.8(3)
C74 C75 C76 107.9(3)
C77 C76 C91 120.8(3)
C77 C76 C75 118.6(3)
C91 C76 C75 108.6(3)
C76 C77 C78 121.3(3)
C76 C77 C94 119.1(3)
C78 C77 C94 107.3(3)
C70 C78 C79 119.5(3)
C70 C78 C77 119.9(3)
C79 C78 C77 108.6(3)
C80 C79 C78 120.3(3)
C80 C79 C95 120.0(3)
C78 C79 C95 108.0(3)
C79 C80 C81 119.5(3)
C79 C80 C98 119.5(3)
C81 C80 C98 109.2(3)
C71 C81 C80 120.2(3)
C71 C81 C82 118.5(3)
C80 C81 C82 109.0(3)
C83 C82 C81 123.2(3)
C83 C82 C99 118.6(3)
C81 C82 C99 106.3(3)
C82 C83 C102 121.4(3)
C82 C83 C85 117.9(3)
C102 C83 C85 108.8(3)
C113 C84 C112 120.6(3)
C113 C84 C126 119.1(3)
C112 C84 C126 108.2(3)
C67 C85 C83 121.5(3)
C67 C85 C86 118.6(3)
C83 C85 C86 107.8(3)
C87 C86 C103 121.2(3)
C87 C86 C85 119.7(3)
C103 C86 C85 107.2(3)
C86 C87 C72 121.1(3)
C86 C87 C88 119.4(3)
C72 C87 C88 107.8(3)
C105 C88 C89 120.6(3)
C105 C88 C87 119.6(3)
C89 C88 C87 108.2(3)
C108 C89 C73 120.1(3)
C108 C89 C88 119.2(3)
C73 C89 C88 109.0(3)
C109 C90 C74 120.1(3)
C109 C90 C91 120.3(3)
C74 C90 C91 107.9(3)
C92 C91 C76 120.5(3)
C92 C91 C90 119.4(3)
C76 C91 C90 108.1(3)
C91 C92 C116 121.1(3)
C91 C92 C93 119.0(3)
C116 C92 C93 108.3(3)
C94 C93 C92 121.0(3)
C94 C93 C121 119.1(3)
C92 C93 C121 107.3(3)
C93 C94 C95 121.1(3)
C93 C94 C77 119.7(3)
C95 C94 C77 108.1(3)
C96 C95 C94 119.7(3)
C96 C95 C79 120.0(3)
C94 C95 C79 108.0(3)
C95 C96 C97 120.2(3)
C95 C96 C122 119.3(3)
C97 C96 C122 108.9(3)
C98 C97 C119 119.3(3)
C98 C97 C96 120.1(3)
C119 C97 C96 108.6(3)
C97 C98 C80 120.2(3)
C97 C98 C99 118.9(3)
C80 C98 C99 108.7(3)
C100 C99 C98 121.3(3)
C100 C99 C82 119.2(3)
C98 C99 C82 106.8(3)
C99 C100 C101 121.3(3)
C99 C100 C126 119.8(3)
C101 C100 C126 107.6(3)
C102 C101 C112 119.8(3)
C102 C101 C100 118.8(3)
C112 C101 C100 109.0(3)
C101 C102 C83 120.7(3)
C101 C102 C103 118.5(3)
C83 C102 C103 108.9(3)
C104 C103 C102 121.5(3)
C104 C103 C86 119.5(3)
C102 C103 C86 107.4(3)
C103 C104 C105 120.7(3)
C103 C104 C114 119.9(3)
C105 C104 C114 107.6(3)
C88 C105 C106 120.1(3)
C88 C105 C104 119.6(3)
C106 C105 C104 108.0(3)
C107 C106 C125 119.4(3)
C107 C106 C105 119.9(3)
C125 C106 C105 108.9(3)
C106 C107 C111 119.6(3)
C106 C107 C108 119.4(3)
C111 C107 C108 108.8(3)
C89 C108 C107 120.8(3)
C89 C108 C109 118.8(3)
C107 C108 C109 108.2(3)
C90 C109 C108 121.1(3)
C90 C109 C110 119.4(3)
C108 C109 C110 107.7(3)
C116 C110 C111 121.9(3)
C116 C110 C109 119.8(3)
C111 C110 C109 106.0(3)
C117 C111 C107 120.3(3)
C117 C111 C110 119.0(3)
C107 C111 C110 109.4(3)
C114 C112 C101 121.3(3)
C114 C112 C84 119.2(3)
C101 C112 C84 108.0(3)
C84 C113 C120 120.8(3)
C84 C113 C124 121.1(3)
C120 C113 C124 106.1(3)
C112 C114 C125 121.8(3)
C112 C114 C104 119.0(3)
C125 C114 C104 106.7(3)
C118 C115 C116 120.8(3)
C118 C115 C121 119.1(3)
C116 C115 C121 108.5(3)
C110 C116 C115 119.1(3)
C110 C116 C92 120.0(3)
C115 C116 C92 108.8(3)
C111 C117 C124 120.0(3)
C111 C117 C118 119.6(3)
C124 C117 C118 108.2(3)
C115 C118 C117 119.6(3)
C115 C118 C120 119.9(3)
C117 C118 C120 108.7(3)
C126 C119 C97 121.8(3)
C126 C119 C123 118.7(3)
C97 C119 C123 107.9(3)
C123 C120 C118 119.1(3)
C123 C120 C113 120.9(3)
C118 C120 C113 107.9(3)
C122 C121 C115 119.8(3)
C122 C121 C93 120.7(3)
C115 C121 C93 107.2(3)
C121 C122 C123 121.1(3)
C121 C122 C96 120.2(3)
C123 C122 C96 106.8(3)
C120 C123 C122 121.0(3)
C120 C123 C119 118.9(3)
C122 C123 C119 107.9(3)
C125 C124 C117 119.8(3)
C125 C124 C113 118.9(3)
C117 C124 C113 109.1(3)
C124 C125 C106 120.9(3)
C124 C125 C114 118.4(3)
C106 C125 C114 108.8(3)
C119 C126 C84 121.5(3)
C119 C126 C100 118.8(3)
C84 C126 C100 107.2(3)

loop_
_geom_bond_atom_site_label_1
_geom_bond_atom_site_label_2
_geom_bond_distance
O1 C37 1.382(3)
O1 C65 1.443(3)
O2 C34 1.377(3)
O2 C66 1.448(3)
C1 C6 1.379(3)
C1 C5 1.418(3)
C1 C2 1.425(4)
C2 C18 1.378(3)
C2 C3 1.425(3)
C3 C15 1.382(4)
C3 C4 1.407(4)
C4 C12 1.387(4)
C4 C5 1.420(4)
C5 C9 1.381(4)
C6 C7 1.447(4)
C6 C20 1.465(3)
C7 C8 1.375(4)
C7 H7 0.9500
C8 C9 1.442(4)
C8 H8 0.9500
C9 C10 1.440(4)
C10 C11 1.376(4)
C10 H10 0.9500
C11 C12 1.438(4)
C11 H11 0.9500
C12 C13 1.448(4)
C13 C14 1.370(4)
C13 H13 0.9500
C14 C15 1.447(4)
C14 H14 0.9500
C15 C16 1.438(4)
C16 C17 1.380(4)
C16 H16 0.9500
C17 C18 1.436(4)
C17 H17 0.9500
C18 C19 1.471(3)
C19 C24 1.410(3)
C19 C20 1.444(3)
C20 C21 1.418(3)
C21 C22 1.368(3)
C21 H21 0.9500
C22 C23 1.409(4)
C22 C27 1.531(3)
C23 C24 1.369(3)
C23 C25 1.516(3)
C24 H24 0.9500
C25 C29 1.530(3)
C25 C26 1.557(4)
C25 H25 1.0000
C26 C27 1.565(4)
C26 H26A 0.9900
C26 H26B 0.9900
C27 C28 1.526(3)
C27 H27 1.0000
C28 C33 1.366(3)
C28 C29 1.424(3)
C29 C30 1.358(3)
C30 C31 1.425(3)
C30 H30 0.9500
C31 C32 1.428(3)
C31 C37 1.435(3)
C32 C33 1.420(3)
C32 C34 1.437(3)
C33 H33 0.9500
C34 C35 1.363(3)
C35 C36 1.418(3)
C35 C40 1.533(3)
C36 C37 1.361(3)
C36 C38 1.526(3)
C38 C42 1.529(3)
C38 C39 1.559(3)
C38 H38 1.0000
C39 C40 1.559(3)
C39 H39A 0.9900
C39 H39B 0.9900
C40 C41 1.529(3)
C40 H40 1.0000
C41 C46 1.365(3)
C41 C42 1.410(3)
C42 C43 1.371(3)
C43 C44 1.412(3)
C43 H43 0.9500
C44 C45 1.443(4)
C44 C52 1.476(3)
C45 C46 1.417(3)
C45 C64 1.472(3)
C46 H46 0.9500
C47 C52 1.374(4)
C47 C48 1.413(4)
C47 C51 1.420(4)
C48 C55 1.384(4)
C48 C49 1.411(4)
C49 C58 1.379(4)
C49 C50 1.415(4)
C50 C61 1.370(4)
C50 C51 1.420(4)
C51 C64 1.368(4)
C52 C53 1.434(4)
C53 C54 1.392(4)
C53 H53 0.9500
C54 C55 1.438(4)
C54 H54 0.9500
C55 C56 1.450(4)
C56 C57 1.367(4)
C56 H56 0.9500
C57 C58 1.443(4)
C57 H57 0.9500
C58 C59 1.441(4)
C59 C60 1.383(4)
C59 H59 0.9500
C60 C61 1.445(4)
C60 H60 0.9500
C61 C62 1.445(4)
C62 C63 1.388(4)
C62 H62 0.9500
C63 C64 1.445(4)
C63 H63 0.9500
C65 H65A 0.9800
C65 H65B 0.9800
C65 H65C 0.9800
C66 H66A 0.9800
C66 H66B 0.9800
C66 H66C 0.9800
C67 C85 1.411(5)
C67 C68 1.446(5)
C67 C71 1.448(5)
C68 C72 1.368(5)
C68 C69 1.461(5)
C69 C75 1.378(5)
C69 C70 1.476(5)
C70 C78 1.392(5)
C70 C71 1.421(5)
C71 C81 1.412(5)
C72 C87 1.435(5)
C72 C73 1.490(5)
C73 C74 1.379(5)
C73 C89 1.427(5)
C74 C75 1.444(5)
C74 C90 1.453(5)
C75 C76 1.456(5)
C76 C77 1.395(5)
C76 C91 1.419(5)
C77 C78 1.453(5)
C77 C94 1.459(5)
C78 C79 1.442(5)
C79 C80 1.402(5)
C79 C95 1.450(5)
C80 C81 1.428(5)
C80 C98 1.430(5)
C81 C82 1.444(5)
C82 C83 1.369(5)
C82 C99 1.507(5)
C83 C102 1.421(5)
C83 C85 1.444(5)
C84 C113 1.355(5)
C84 C112 1.450(5)
C84 C126 1.451(5)
C85 C86 1.464(5)
C86 C87 1.355(5)
C86 C103 1.462(5)
C87 C88 1.461(5)
C88 C105 1.387(5)
C88 C89 1.443(5)
C89 C108 1.399(5)
C90 C109 1.368(5)
C90 C91 1.456(5)
C91 C92 1.387(5)
C92 C116 1.436(5)
C92 C93 1.457(5)
C93 C94 1.364(5)
C93 C121 1.468(5)
C94 C95 1.449(5)
C95 C96 1.381(5)
C96 C97 1.432(5)
C96 C122 1.474(5)
C97 C98 1.403(4)
C97 C119 1.425(5)
C98 C99 1.442(5)
C99 C100 1.365(5)
C100 C101 1.444(5)
C100 C126 1.456(5)
C101 C102 1.407(5)
C101 C112 1.422(5)
C102 C103 1.454(5)
C103 C104 1.350(5)
C104 C105 1.454(5)
C104 C114 1.464(5)
C105 C106 1.435(5)
C106 C107 1.415(5)
C106 C125 1.420(5)
C107 C111 1.429(5)
C107 C108 1.431(5)
C108 C109 1.437(5)
C109 C110 1.495(4)
C110 C116 1.368(5)
C110 C111 1.437(5)
C111 C117 1.408(4)
C112 C114 1.384(5)
C113 C120 1.452(5)
C113 C124 1.479(5)
C114 C125 1.458(5)
C115 C118 1.403(5)
C115 C116 1.432(5)
C115 C121 1.457(5)
C117 C124 1.416(5)
C117 C118 1.437(5)
C118 C120 1.451(4)
C119 C126 1.375(5)
C119 C123 1.485(5)
C120 C123 1.363(5)
C121 C122 1.347(5)
C122 C123 1.437(5)
C124 C125 1.406(5)

loop_
_platon_squeeze_void_nr
_platon_squeeze_void_average_x
_platon_squeeze_void_average_y
_platon_squeeze_void_average_z
_platon_squeeze_void_volume
_platon_squeeze_void_count_electrons
_platon_squeeze_void_content
1 0.011 0.593 0.250 1903 434 ' '
2 0.008 0.391 0.750 1903 433 ' '
3 0.084 0.126 0.413 23 2 ' '
4 0.084 0.874 0.913 23 2 ' '
5 0.415 0.626 0.087 23 2 ' '
6 0.415 0.374 0.587 23 2 ' '
7 0.584 0.626 0.413 23 2 ' '
8 0.584 0.374 0.913 23 2 ' '
9 0.915 0.126 0.087 23 2 ' '
10 0.915 0.874 0.587 23 2 ' '
